data_7127572
loop_
_publ_author_name
'Pawar, Amol Prakash'
'Yadav, Jyothi'
'Mir, Nisar Ahmad'
'Iype, Eldhose'
'Rangan, Krishnan'
'Anthal, Sumati'
'Kant, Rajni'
'Kumar, Indresh'

_publ_section_title
;
 Direct catalytic synthesis of \b-(C3)-substituted pyrroles: a
 complementary addition to the Paal-Knorr reaction.
;
_journal_issue 2
_journal_name_full 'Chemical communications (Cambridge, England)'
_journal_page_first 251
_journal_page_last 254
_journal_paper_doi 10.1039/d0cc06357f
_journal_volume 57
_journal_year 2021
_chemical_formula_moiety 'C20 H18 N2 O3'
_chemical_formula_sum 'C20 H18 N2 O3'
_chemical_formula_weight 334.36
_space_group_IT_number 2
_space_group_name_Hall '-P 1'
_space_group_name_H-M_alt 'P -1'
_symmetry_cell_setting triclinic
_symmetry_space_group_name_H-M 'P -1'
_atom_sites_solution_hydrogens geom
_atom_sites_solution_primary direct
_atom_sites_solution_secondary difmap
_audit_creation_method SHELXL-97
_audit_update_record
;
2018-02-26 deposited with the CCDC.	2020-11-23 downloaded from the CCDC.
;
_cell_angle_alpha 90.880(14)
_cell_angle_beta 110.076(16)
_cell_angle_gamma 114.477(14)
_cell_formula_units_Z 2
_cell_length_a 8.5337(13)
_cell_length_b 10.2008(13)
_cell_length_c 11.672(2)
_cell_measurement_reflns_used 1519
_cell_measurement_temperature 293(2)
_cell_measurement_theta_max 26.2050
_cell_measurement_theta_min 4.0010
_cell_volume 853.7(3)
_computing_cell_refinement 'CrysAlisPro,Oxford Diff.Ltd,Ver 1.171.34.40'
_computing_data_collection 'CrysAlisPro,Oxford Diff.Ltd,Ver 1.171.34.40'
_computing_data_reduction 'CrysAlisPro,Oxford Diff.Ltd,Ver 1.171.34.40'
_computing_molecular_graphics 'ORTEP3 (Farrugia, 1997)'
_computing_publication_material 'PLATON(Spek,2009)& PARST(Nardelli,1995)'
_computing_structure_refinement 'SHELXL-97 (Sheldrick, 1997)'
_computing_structure_solution 'SHELXS-97 (Sheldrick, 2008)'
_diffrn_ambient_temperature 293(2)
_diffrn_detector_area_resol_mean 16.1049
_diffrn_measured_fraction_theta_full 0.996
_diffrn_measured_fraction_theta_max 0.996
_diffrn_measurement_device_type 'Xcalibur, Sapphire3'
_diffrn_measurement_method 'omega scans'
_diffrn_radiation_monochromator graphite
_diffrn_radiation_source 'fine-focus sealed tube'
_diffrn_radiation_type MoK\a
_diffrn_radiation_wavelength 0.71073
_diffrn_reflns_av_R_equivalents 0.0590
_diffrn_reflns_av_sigmaI/netI 0.0900
_diffrn_reflns_limit_h_max 10
_diffrn_reflns_limit_h_min -9
_diffrn_reflns_limit_k_max 12
_diffrn_reflns_limit_k_min -12
_diffrn_reflns_limit_l_max 13
_diffrn_reflns_limit_l_min -11
_diffrn_reflns_number 5456
_diffrn_reflns_theta_full 25.00
_diffrn_reflns_theta_max 25.00
_diffrn_reflns_theta_min 3.68
_diffrn_standards_decay_% 0
_diffrn_standards_interval_count 0
_diffrn_standards_interval_time 0
_diffrn_standards_number 0
_exptl_absorpt_coefficient_mu 0.089
_exptl_absorpt_correction_T_max 1.00000
_exptl_absorpt_correction_T_min 0.60609
_exptl_absorpt_correction_type multi-scan
_exptl_absorpt_process_details 'crys Alis RED'
_exptl_crystal_colour transparent
_exptl_crystal_density_diffrn 1.301
_exptl_crystal_density_method 'not measured'
_exptl_crystal_description block
_exptl_crystal_F_000 352
_exptl_crystal_size_max 0.3
_exptl_crystal_size_mid 0.2
_exptl_crystal_size_min 0.1
_refine_diff_density_max 0.653
_refine_diff_density_min -0.464
_refine_diff_density_rms 0.133
_refine_ls_extinction_coef 0.0136(15)
_refine_ls_extinction_method SHELXL
_refine_ls_goodness_of_fit_ref 1.616
_refine_ls_hydrogen_treatment mixed
_refine_ls_matrix_type full
_refine_ls_number_parameters 228
_refine_ls_number_reflns 2988
_refine_ls_number_restraints 0
_refine_ls_restrained_S_all 1.616
_refine_ls_R_factor_all 0.1945
_refine_ls_R_factor_gt 0.1639
_refine_ls_shift/su_max 0.886
_refine_ls_shift/su_mean 0.012
_refine_ls_structure_factor_coef Fsqd
_refine_ls_weighting_details 'calc w=1/[\s^2^(Fo^2^)+(0.2000P)^2^+0.0000P] where P=(Fo^2^+2Fc^2^)/3'
_refine_ls_weighting_scheme calc
_refine_ls_wR_factor_gt 0.4595
_refine_ls_wR_factor_ref 0.4779
_reflns_number_gt 1859
_reflns_number_total 2988
_reflns_threshold_expression >2sigma(I)
_cod_data_source_file d0cc06357f2.cif
_cod_data_source_block fisk-09re
_cod_depositor_comments 'Adding full bibliography for 7127572--7127574.cif.'
_cod_original_cell_volume 853.7(2)
_cod_original_sg_symbol_H-M p-1
_cod_database_code 7127572

loop_
_symmetry_equiv_pos_as_xyz
'x, y, z'
'-x, -y, -z'

loop_
_atom_site_label
_atom_site_type_symbol
_atom_site_fract_x
_atom_site_fract_y
_atom_site_fract_z
_atom_site_U_iso_or_equiv
_atom_site_adp_type
_atom_site_occupancy
_atom_site_symmetry_multiplicity
_atom_site_calc_flag
_atom_site_refinement_flags
_atom_site_disorder_assembly
_atom_site_disorder_group
C20 C -0.519(4) 0.844(3) -0.599(4) 0.45(4) Uani 1 1 d . . .
H20A H -0.4141 0.9021 -0.6194 0.675 Uiso 1 1 calc R . .
H20B H -0.5341 0.9057 -0.5446 0.675 Uiso 1 1 calc R . .
H20C H -0.6297 0.8009 -0.6735 0.675 Uiso 1 1 calc R . .
O2 O 0.2772(6) 0.4330(5) 0.0475(4) 0.0521(14) Uani 1 1 d . . .
H2 H 0.3781 0.4943 0.0495 0.078 Uiso 1 1 calc R . .
O1 O 0.3985(7) 0.3038(6) -0.1171(5) 0.0586(15) Uani 1 1 d . . .
N2 N 0.0104(8) 0.5719(7) -0.2981(5) 0.0516(16) Uani 1 1 d . . .
N1 N 0.1072(8) 0.1227(6) -0.1578(5) 0.0489(15) Uani 1 1 d . . .
C8 C 0.1619(8) 0.3565(7) -0.0759(6) 0.0426(16) Uani 1 1 d . . .
C6 C -0.0485(9) 0.1058(8) -0.1324(7) 0.0480(17) Uani 1 1 d . . .
C7 C 0.2443(9) 0.2640(7) -0.1176(6) 0.0437(16) Uani 1 1 d . . .
C14 C -0.1219(10) 0.6200(8) -0.3697(6) 0.0486(17) Uani 1 1 d . . .
C10 C 0.1377(9) 0.4562(7) -0.1659(6) 0.0451(16) Uani 1 1 d . . .
C5 C -0.2085(10) -0.0227(8) -0.1495(7) 0.0580(19) Uani 1 1 d . . .
H5 H -0.2244 -0.1130 -0.1826 0.070 Uiso 1 1 calc R . .
C11 C -0.0249(9) 0.4631(8) -0.2297(6) 0.0485(17) Uani 1 1 d . . .
H11 H -0.1404 0.4039 -0.2272 0.058 Uiso 1 1 calc R . .
C15 C -0.2576(10) 0.6174(9) -0.3289(7) 0.058(2) Uani 1 1 d . . .
H15 H -0.2643 0.5820 -0.2570 0.069 Uiso 1 1 calc R . .
C12 C 0.1945(10) 0.6334(9) -0.2784(7) 0.057(2) Uani 1 1 d . . .
H12 H 0.2539 0.7096 -0.3142 0.069 Uiso 1 1 calc R . .
C9 C 0.1258(12) 0.0036(9) -0.2135(9) 0.066(2) Uani 1 1 d . . .
H9A H 0.2479 0.0401 -0.2157 0.100 Uiso 1 1 calc R . .
H9B H 0.0334 -0.0350 -0.2965 0.100 Uiso 1 1 calc R . .
H9C H 0.1083 -0.0726 -0.1651 0.100 Uiso 1 1 calc R . .
C1 C -0.0217(9) 0.2401(7) -0.0798(6) 0.0423(16) Uani 1 1 d . . .
C16 C -0.3829(12) 0.6679(10) -0.3959(8) 0.066(2) Uani 1 1 d . . .
H16 H -0.4737 0.6663 -0.3683 0.079 Uiso 1 1 calc R . .
C2 C -0.1535(9) 0.2496(8) -0.0440(7) 0.0513(18) Uani 1 1 d . . .
H2A H -0.1356 0.3396 -0.0087 0.062 Uiso 1 1 calc R . .
C13 C 0.2776(10) 0.5649(8) -0.1974(8) 0.0570(19) Uani 1 1 d . . .
H13 H 0.4030 0.5857 -0.1682 0.068 Uiso 1 1 calc R . .
C4 C -0.3409(11) -0.0108(10) -0.1159(8) 0.070(2) Uani 1 1 d . . .
H4 H -0.4514 -0.0942 -0.1300 0.084 Uiso 1 1 calc R . .
C19 C -0.1204(12) 0.6677(10) -0.4795(8) 0.068(2) Uani 1 1 d . . .
H19 H -0.0369 0.6634 -0.5119 0.082 Uiso 1 1 calc R . .
C17 C -0.3754(13) 0.7203(10) -0.5024(9) 0.073(2) Uani 1 1 d . . .
C18 C -0.2423(13) 0.7213(11) -0.5400(9) 0.079(3) Uani 1 1 d . . .
H18 H -0.2332 0.7602 -0.6103 0.094 Uiso 1 1 calc R . .
O3 O -0.4993(12) 0.7709(11) -0.5597(10) 0.131(3) Uani 1 1 d . . .
C3 C -0.3155(10) 0.1227(9) -0.0610(8) 0.060(2) Uani 1 1 d . . .
H3 H -0.4059 0.1272 -0.0360 0.072 Uiso 1 1 calc R . .

loop_
_atom_site_aniso_label
_atom_site_aniso_U_11
_atom_site_aniso_U_22
_atom_site_aniso_U_33
_atom_site_aniso_U_23
_atom_site_aniso_U_13
_atom_site_aniso_U_12
C20 0.32(3) 0.15(2) 0.55(7) -0.08(3) -0.27(4) 0.17(2)
O2 0.060(3) 0.040(3) 0.037(2) 0.001(2) 0.013(2) 0.010(2)
O1 0.053(3) 0.047(3) 0.068(3) 0.003(3) 0.022(3) 0.018(2)
N2 0.060(4) 0.042(4) 0.049(3) 0.017(3) 0.022(3) 0.019(3)
N1 0.056(3) 0.031(3) 0.051(3) 0.000(3) 0.016(3) 0.015(3)
C8 0.047(3) 0.032(4) 0.040(3) 0.003(3) 0.015(3) 0.010(3)
C6 0.052(4) 0.032(4) 0.057(4) 0.013(3) 0.022(3) 0.015(3)
C7 0.049(4) 0.034(4) 0.041(3) 0.008(3) 0.015(3) 0.014(3)
C14 0.062(4) 0.026(4) 0.044(4) 0.006(3) 0.014(3) 0.012(3)
C10 0.050(4) 0.032(4) 0.045(4) 0.007(3) 0.017(3) 0.012(3)
C5 0.061(4) 0.030(4) 0.063(5) 0.000(3) 0.022(4) 0.005(3)
C11 0.051(4) 0.036(4) 0.045(4) 0.008(3) 0.014(3) 0.010(3)
C15 0.061(4) 0.042(5) 0.048(4) -0.003(3) 0.007(3) 0.016(4)
C12 0.061(4) 0.043(5) 0.064(5) 0.022(4) 0.030(4) 0.015(4)
C9 0.077(5) 0.035(4) 0.075(5) -0.007(4) 0.021(4) 0.021(4)
C1 0.049(3) 0.031(4) 0.044(3) 0.011(3) 0.021(3) 0.013(3)
C16 0.071(5) 0.054(5) 0.061(5) 0.002(4) 0.019(4) 0.024(4)
C2 0.056(4) 0.035(4) 0.053(4) 0.011(3) 0.021(3) 0.013(3)
C13 0.052(4) 0.044(5) 0.067(5) 0.018(4) 0.024(4) 0.013(3)
C4 0.057(4) 0.051(5) 0.072(5) 0.012(4) 0.023(4) -0.001(4)
C19 0.082(5) 0.071(6) 0.054(5) 0.022(4) 0.026(4) 0.034(5)
C17 0.077(5) 0.053(6) 0.067(5) 0.002(4) 0.004(4) 0.028(5)
C18 0.091(6) 0.072(7) 0.059(5) 0.032(5) 0.021(5) 0.029(5)
O3 0.118(6) 0.096(7) 0.143(8) 0.035(6) -0.010(5) 0.065(6)
C3 0.064(4) 0.049(5) 0.069(5) 0.016(4) 0.039(4) 0.016(4)

loop_
_atom_type_symbol
_atom_type_description
_atom_type_scat_dispersion_real
_atom_type_scat_dispersion_imag
_atom_type_scat_source
C C 0.0033 0.0016 'International Tables Vol C Tables 4.2.6.8 and 6.1.1.4'
H H 0.0000 0.0000 'International Tables Vol C Tables 4.2.6.8 and 6.1.1.4'
N N 0.0061 0.0033 'International Tables Vol C Tables 4.2.6.8 and 6.1.1.4'
O O 0.0106 0.0060 'International Tables Vol C Tables 4.2.6.8 and 6.1.1.4'

loop_
_geom_angle_atom_site_label_1
_geom_angle_atom_site_label_2
_geom_angle_atom_site_label_3
_geom_angle
_geom_angle_site_symmetry_1
_geom_angle_site_symmetry_3
_geom_angle_publ_flag
O3 C20 H20A 109.4 . . ?
O3 C20 H20B 108.9 . . ?
H20A C20 H20B 109.7 . . ?
O3 C20 H20C 109.7 . . ?
H20A C20 H20C 109.7 . . ?
H20B C20 H20C 109.4 . . ?
C8 O2 H2 109.5 . . ?
C12 N2 C11 108.6(5) . . ?
C12 N2 C14 126.0(6) . . ?
C11 N2 C14 125.2(6) . . ?
C7 N1 C6 111.4(5) . . ?
C7 N1 C9 124.0(6) . . ?
C6 N1 C9 124.6(6) . . ?
O2 C8 C10 112.9(5) . . ?
O2 C8 C1 109.9(5) . . ?
C10 C8 C1 112.5(5) . . ?
O2 C8 C7 109.9(5) . . ?
C10 C8 C7 109.1(5) . . ?
C1 C8 C7 102.0(5) . . ?
C1 C6 C5 121.5(6) . . ?
C1 C6 N1 110.0(6) . . ?
C5 C6 N1 128.4(6) . . ?
O1 C7 N1 124.4(6) . . ?
O1 C7 C8 128.4(6) . . ?
N1 C7 C8 107.3(5) . . ?
C19 C14 C15 118.7(7) . . ?
C19 C14 N2 122.0(6) . . ?
C15 C14 N2 119.3(6) . . ?
C11 C10 C13 106.8(6) . . ?
C11 C10 C8 125.7(6) . . ?
C13 C10 C8 127.4(6) . . ?
C4 C5 C6 117.3(7) . . ?
C4 C5 H5 121.3 . . ?
C6 C5 H5 121.3 . . ?
C10 C11 N2 108.6(6) . . ?
C10 C11 H11 125.7 . . ?
N2 C11 H11 125.7 . . ?
C16 C15 C14 119.6(8) . . ?
C16 C15 H15 120.2 . . ?
C14 C15 H15 120.2 . . ?
N2 C12 C13 108.7(6) . . ?
N2 C12 H12 125.7 . . ?
C13 C12 H12 125.7 . . ?
N1 C9 H9A 109.5 . . ?
N1 C9 H9B 109.5 . . ?
H9A C9 H9B 109.5 . . ?
N1 C9 H9C 109.5 . . ?
H9A C9 H9C 109.5 . . ?
H9B C9 H9C 109.5 . . ?
C2 C1 C6 120.3(6) . . ?
C2 C1 C8 131.1(6) . . ?
C6 C1 C8 108.5(5) . . ?
C17 C16 C15 121.0(8) . . ?
C17 C16 H16 119.5 . . ?
C15 C16 H16 119.5 . . ?
C1 C2 C3 119.2(7) . . ?
C1 C2 H2A 120.4 . . ?
C3 C2 H2A 120.4 . . ?
C12 C13 C10 107.3(6) . . ?
C12 C13 H13 126.4 . . ?
C10 C13 H13 126.4 . . ?
C5 C4 C3 122.0(7) . . ?
C5 C4 H4 119.0 . . ?
C3 C4 H4 119.0 . . ?
C18 C19 C14 119.5(8) . . ?
C18 C19 H19 120.3 . . ?
C14 C19 H19 120.3 . . ?
C18 C17 O3 124.9(9) . . ?
C18 C17 C16 118.1(8) . . ?
O3 C17 C16 117.0(9) . . ?
C17 C18 C19 122.9(8) . . ?
C17 C18 H18 118.6 . . ?
C19 C18 H18 118.6 . . ?
C20 O3 C17 147(3) . . ?
C4 C3 C2 119.5(7) . . ?
C4 C3 H3 120.3 . . ?
C2 C3 H3 120.3 . . ?

loop_
_geom_bond_atom_site_label_1
_geom_bond_atom_site_label_2
_geom_bond_distance
_geom_bond_site_symmetry_2
_geom_bond_publ_flag
C20 O3 0.93(2) . ?
C20 H20A 0.9591 . ?
C20 H20B 0.9591 . ?
C20 H20C 0.9590 . ?
O2 C8 1.417(8) . ?
O2 H2 0.8200 . ?
O1 C7 1.204(7) . ?
N2 C12 1.358(9) . ?
N2 C11 1.370(8) . ?
N2 C14 1.427(9) . ?
N1 C7 1.367(9) . ?
N1 C6 1.401(8) . ?
N1 C9 1.461(9) . ?
C8 C10 1.496(9) . ?
C8 C1 1.508(9) . ?
C8 C7 1.547(9) . ?
C6 C1 1.387(10) . ?
C6 C5 1.395(10) . ?
C14 C19 1.380(11) . ?
C14 C15 1.386(10) . ?
C10 C11 1.363(9) . ?
C10 C13 1.417(9) . ?
C5 C4 1.364(10) . ?
C5 H5 0.9300 . ?
C11 H11 0.9300 . ?
C15 C16 1.384(10) . ?
C15 H15 0.9300 . ?
C12 C13 1.362(10) . ?
C12 H12 0.9300 . ?
C9 H9A 0.9600 . ?
C9 H9B 0.9600 . ?
C9 H9C 0.9600 . ?
C1 C2 1.364(9) . ?
C16 C17 1.372(13) . ?
C16 H16 0.9300 . ?
C2 C3 1.395(10) . ?
C2 H2A 0.9300 . ?
C13 H13 0.9300 . ?
C4 C3 1.395(11) . ?
C4 H4 0.9300 . ?
C19 C18 1.363(11) . ?
C19 H19 0.9300 . ?
C17 C18 1.347(12) . ?
C17 O3 1.345(10) . ?
C18 H18 0.9300 . ?
C3 H3 0.9300 . ?

loop_
_geom_torsion_atom_site_label_1
_geom_torsion_atom_site_label_2
_geom_torsion_atom_site_label_3
_geom_torsion_atom_site_label_4
_geom_torsion
_geom_torsion_site_symmetry_1
_geom_torsion_site_symmetry_2
_geom_torsion_site_symmetry_3
_geom_torsion_site_symmetry_4
_geom_torsion_publ_flag
C7 N1 C6 C1 3.3(8) . . . . ?
C9 N1 C6 C1 -179.9(7) . . . . ?
C7 N1 C6 C5 -174.2(7) . . . . ?
C9 N1 C6 C5 2.6(12) . . . . ?
C6 N1 C7 O1 172.2(6) . . . . ?
C9 N1 C7 O1 -4.6(11) . . . . ?
C6 N1 C7 C8 -8.0(7) . . . . ?
C9 N1 C7 C8 175.2(6) . . . . ?
O2 C8 C7 O1 -54.6(8) . . . . ?
C10 C8 C7 O1 69.7(8) . . . . ?
C1 C8 C7 O1 -171.1(6) . . . . ?
O2 C8 C7 N1 125.7(5) . . . . ?
C10 C8 C7 N1 -110.1(6) . . . . ?
C1 C8 C7 N1 9.1(7) . . . . ?
C12 N2 C14 C19 39.5(11) . . . . ?
C11 N2 C14 C19 -146.1(8) . . . . ?
C12 N2 C14 C15 -141.2(8) . . . . ?
C11 N2 C14 C15 33.1(10) . . . . ?
O2 C8 C10 C11 -113.6(7) . . . . ?
C1 C8 C10 C11 11.4(9) . . . . ?
C7 C8 C10 C11 123.9(7) . . . . ?
O2 C8 C10 C13 63.3(9) . . . . ?
C1 C8 C10 C13 -171.7(6) . . . . ?
C7 C8 C10 C13 -59.2(9) . . . . ?
C1 C6 C5 C4 1.9(11) . . . . ?
N1 C6 C5 C4 179.2(7) . . . . ?
C13 C10 C11 N2 -0.3(8) . . . . ?
C8 C10 C11 N2 177.2(6) . . . . ?
C12 N2 C11 C10 0.3(8) . . . . ?
C14 N2 C11 C10 -174.9(6) . . . . ?
C19 C14 C15 C16 -2.6(11) . . . . ?
N2 C14 C15 C16 178.1(7) . . . . ?
C11 N2 C12 C13 -0.2(8) . . . . ?
C14 N2 C12 C13 175.0(7) . . . . ?
C5 C6 C1 C2 -0.4(11) . . . . ?
N1 C6 C1 C2 -178.2(6) . . . . ?
C5 C6 C1 C8 -179.2(6) . . . . ?
N1 C6 C1 C8 3.0(8) . . . . ?
O2 C8 C1 C2 57.5(9) . . . . ?
C10 C8 C1 C2 -69.1(9) . . . . ?
C7 C8 C1 C2 174.1(7) . . . . ?
O2 C8 C1 C6 -123.8(6) . . . . ?
C10 C8 C1 C6 109.5(6) . . . . ?
C7 C8 C1 C6 -7.3(7) . . . . ?
C14 C15 C16 C17 0.2(12) . . . . ?
C6 C1 C2 C3 -0.1(10) . . . . ?
C8 C1 C2 C3 178.5(7) . . . . ?
N2 C12 C13 C10 0.0(9) . . . . ?
C11 C10 C13 C12 0.2(9) . . . . ?
C8 C10 C13 C12 -177.2(7) . . . . ?
C6 C5 C4 C3 -3.0(12) . . . . ?
C15 C14 C19 C18 4.9(13) . . . . ?
N2 C14 C19 C18 -175.8(7) . . . . ?
C15 C16 C17 C18 0.0(13) . . . . ?
C15 C16 C17 O3 -178.2(8) . . . . ?
O3 C17 C18 C19 -179.5(10) . . . . ?
C16 C17 C18 C19 2.5(15) . . . . ?
C14 C19 C18 C17 -5.0(15) . . . . ?
C18 C17 O3 C20 -42(5) . . . . ?
C16 C17 O3 C20 136(5) . . . . ?
C5 C4 C3 C2 2.6(13) . . . . ?
C1 C2 C3 C4 -1.0(12) . . . . ?
